data_7033281
loop_
_publ_author_name
'Bartlett, Philip N.'
'Champion, Martin J. D.'
'Light, Mark E.'
'Levason, William'
'Reid, Gillian'
'Richardson, Peter W.'

_publ_section_title
;
 Divalent ytterbium complexes with crown and heterocrown ethers.
;
_journal_issue 7
_journal_name_full 'Dalton transactions (Cambridge, England : 2003)'
_journal_page_first 2953
_journal_page_last 2955
_journal_paper_doi 10.1039/c4dt03462g
_journal_volume 44
_journal_year 2015
_chemical_formula_moiety 'C12 H24 I2 O4 Se2 Yb'
_chemical_formula_sum 'C12 H24 I2 O4 Se2 Yb'
_chemical_formula_weight 817.07
_chemical_name_common di(Iodo)-(1,4,10,13-tetraoxa-7,16-diselena18-crown-6)-ytterbium(ii)
_chemical_name_systematic di(Iodo)-(1,4,10,13-tetraoxa-7,16-diselenacyclooctadecane)-ytterbium(ii)
_chemical_properties_physical 'Air-sensitive, Moisture-sensitive'
_space_group_crystal_system monoclinic
_space_group_IT_number 15
_space_group_name_Hall '-C 2yc'
_space_group_name_H-M_alt 'C 1 2/c 1'
_symmetry_space_group_name_Hall '-C 2yc'
_symmetry_space_group_name_H-M 'C 1 2/c 1'
_atom_sites_solution_hydrogens geom
_audit_creation_date 2014-09-01
_audit_creation_method
;
Olex2 1.2
(compiled 2014.08.28 svn.r2986 for OlexSys, GUI svn.r4874)
;
_audit_update_record
;
2014-09-12 deposited with the CCDC.
2014-12-01 downloaded from the CCDC.
;
_cell_angle_alpha 90
_cell_angle_beta 92.989(2)
_cell_angle_gamma 90
_cell_formula_units_Z 4
_cell_length_a 10.835(2)
_cell_length_b 11.819(2)
_cell_length_c 15.214(3)
_cell_measurement_reflns_used 2736
_cell_measurement_temperature 100
_cell_measurement_theta_max 27.5
_cell_measurement_theta_min 2.9
_cell_volume 1945.6(6)
_computing_cell_refinement
;
CrystalClear-SM Expert 2.1 b29 (Rigaku, 2013)
;
_computing_data_collection
;
CrystalClear-SM Expert 2.1 b29 (Rigaku, 2013)
;
_computing_data_reduction
;
CrystalClear-SM Expert 2.1 b29 (Rigaku, 2013)
;
_computing_molecular_graphics 'Olex2 (Dolomanov et al., 2009)'
_computing_publication_material 'Olex2 (Dolomanov et al., 2009)'
_computing_structure_refinement 'ShelXL (Sheldrick, 2008)'
_diffrn_ambient_temperature 100
_diffrn_detector CCD
_diffrn_detector_area_resol_mean 28.5714
_diffrn_measured_fraction_theta_full 0.978
_diffrn_measured_fraction_theta_max 0.978
_diffrn_measurement_details
;
scan:
    Number of images: 254
               Slice: -110.0000 - 17.0000
         Image width: 0.5000
            Exp time: 5.0000
       Rotation axis: Omega
               Omega: 0.0000
               Kappa: -60.0000
                 Phi: 0.0000
                 XTD: 44.8960
              2theta: -19.8261
scan:
    Number of images: 252
               Slice: -110.0000 - 16.0000
         Image width: 0.5000
            Exp time: 5.0000
       Rotation axis: Omega
               Omega: 0.0000
               Kappa: -70.0000
                 Phi: 225.0000
                 XTD: 44.8960
              2theta: -19.8261
scan:
    Number of images: 112
               Slice: -67.0000 - -11.0000
         Image width: 0.5000
            Exp time: 5.0000
       Rotation axis: Omega
               Omega: 0.0000
               Kappa: -70.0000
                 Phi: 135.0000
                 XTD: 44.8960
              2theta: -19.8261
scan:
    Number of images: 64
               Slice: -51.0000 - -19.0000
         Image width: 0.5000
            Exp time: 5.0000
       Rotation axis: Omega
               Omega: 0.0000
               Kappa: 0.0000
                 Phi: 45.0000
                 XTD: 44.8960
              2theta: -19.8261
scan:
    Number of images: 60
               Slice: 10.0000 - 40.0000
         Image width: 0.5000
            Exp time: 5.0000
       Rotation axis: Omega
               Omega: 0.0000
               Kappa: 0.0000
                 Phi: 135.0000
                 XTD: 44.8960
              2theta: -19.8261
;
_diffrn_measurement_device
;
AFC12 (Right): Kappa 3 circle
;
_diffrn_measurement_device_type
;
Rigaku Saturn724+ (2x2 bin mode)
;
_diffrn_measurement_method 'profile data from \w-scans'
_diffrn_measurement_specimen_support Fiber
_diffrn_orient_matrix_type d*Trek
_diffrn_orient_matrix_UB_11 -0.037650
_diffrn_orient_matrix_UB_12 0.083014
_diffrn_orient_matrix_UB_13 0.015232
_diffrn_orient_matrix_UB_21 -0.075799
_diffrn_orient_matrix_UB_22 -0.030296
_diffrn_orient_matrix_UB_23 -0.022244
_diffrn_orient_matrix_UB_31 -0.013042
_diffrn_orient_matrix_UB_32 -0.013663
_diffrn_orient_matrix_UB_33 0.063051
_diffrn_radiation_monochromator Confocal
_diffrn_radiation_type MoK\a
_diffrn_radiation_wavelength 0.71073
_diffrn_reflns_av_R_equivalents 0.0438
_diffrn_reflns_av_unetI/netI 0.0278
_diffrn_reflns_Laue_measured_fraction_full 0.978
_diffrn_reflns_Laue_measured_fraction_max 0.978
_diffrn_reflns_limit_h_max 14
_diffrn_reflns_limit_h_min -14
_diffrn_reflns_limit_k_max 10
_diffrn_reflns_limit_k_min -15
_diffrn_reflns_limit_l_max 19
_diffrn_reflns_limit_l_min -19
_diffrn_reflns_number 6782
_diffrn_reflns_point_group_measured_fraction_full 0.978
_diffrn_reflns_point_group_measured_fraction_max 0.978
_diffrn_reflns_theta_full 25.242
_diffrn_reflns_theta_max 27.520
_diffrn_reflns_theta_min 2.552
_diffrn_source 'Sealed Tube'
_diffrn_source_current 55.0
_diffrn_source_power 2.5
_diffrn_source_voltage 45.0
_exptl_absorpt_coefficient_mu 11.731
_exptl_absorpt_correction_T_max 1.000
_exptl_absorpt_correction_T_min 0.676
_exptl_absorpt_correction_type multi-scan
_exptl_absorpt_process_details
;
CrystalClear-SM Expert 2.1 b29 (Rigaku, 2013)
;
_exptl_crystal_colour colourless
_exptl_crystal_colour_primary colourless
_exptl_crystal_density_diffrn 2.789
_exptl_crystal_description block
_exptl_crystal_F_000 1488
_exptl_crystal_recrystallization_method 'Re-crystallisation from solvent: Acetonitrile'
_exptl_crystal_size_max 0.08
_exptl_crystal_size_mid 0.07
_exptl_crystal_size_min 0.03
_refine_diff_density_max 2.485
_refine_diff_density_min -0.941
_refine_diff_density_rms 0.272
_refine_ls_extinction_method none
_refine_ls_goodness_of_fit_ref 1.151
_refine_ls_hydrogen_treatment constr
_refine_ls_matrix_type full
_refine_ls_number_parameters 96
_refine_ls_number_reflns 2201
_refine_ls_number_restraints 0
_refine_ls_restrained_S_all 1.151
_refine_ls_R_factor_all 0.0341
_refine_ls_R_factor_gt 0.0339
_refine_ls_shift/su_max 0.001
_refine_ls_shift/su_mean 0.000
_refine_ls_structure_factor_coef Fsqd
_refine_ls_weighting_details 'w=1/[\s^2^(Fo^2^)+(0.0607P)^2^+5.0964P] where P=(Fo^2^+2Fc^2^)/3'
_refine_ls_weighting_scheme calc
_refine_ls_wR_factor_gt 0.0910
_refine_ls_wR_factor_ref 0.0914
_reflns_Friedel_coverage 0.000
_reflns_number_gt 2185
_reflns_number_total 2201
_reflns_threshold_expression 'I > 2\s(I)'
_cod_data_source_file c4dt03462g2.cif
_cod_data_source_block 2014kmjdc99a1x_ml
_cod_depositor_comments 'Adding full bibliography for 7033281.cif.'
_cod_original_cell_volume 1945.7(6)
_cod_database_code 7033281
_shelxl_version_number 2014-3
_shelx_space_group_comment
;
The symmetry employed for this shelxl refinement is uniquely defined
by the following loop, which should always be used as a source of
symmetry information in preference to the above space-group names.
They are only intended as comments.
;
_shelx_estimated_absorpt_t_max 0.720
_shelx_estimated_absorpt_t_min 0.454
_olex2_refinement_description
;
1. Fixed Uiso
 At 1.2 times of:
  All C(H,H) groups
2.a Secondary CH2 refined with riding coordinates:
 C1(H1A,H1B), C2(H2A,H2B), C6(H6A,H6B), C5(H5A,H5B), C4(H4A,H4B), C3(H3A,H3B)
;
_olex2_submission_special_instructions 'No special instructions were received'

loop_
_space_group_symop_operation_xyz
'x, y, z'
'-x, y, -z+1/2'
'x+1/2, y+1/2, z'
'-x+1/2, y+1/2, -z+1/2'
'-x, -y, -z'
'x, -y, z-1/2'
'-x+1/2, -y+1/2, -z'
'x+1/2, -y+1/2, z-1/2'

loop_
_atom_site_label
_atom_site_type_symbol
_atom_site_fract_x
_atom_site_fract_y
_atom_site_fract_z
_atom_site_U_iso_or_equiv
_atom_site_adp_type
_atom_site_occupancy
_atom_site_site_symmetry_order
_atom_site_calc_flag
_atom_site_refinement_flags_posn
_atom_site_refinement_flags_adp
_atom_site_refinement_flags_occupancy
C1 C 0.1071(4) -0.0620(4) 0.4122(3) 0.0188(8) Uani 1 1 d . . .
H1A H 0.0951 -0.0209 0.4678 0.023 Uiso 1 1 calc R . .
H1B H 0.1632 -0.1266 0.4253 0.023 Uiso 1 1 calc R . .
C2 C 0.2689(4) 0.0663(4) 0.3907(3) 0.0201(8) Uani 1 1 d . . .
H2A H 0.3106 0.0139 0.4335 0.024 Uiso 1 1 calc R . .
H2B H 0.2442 0.1348 0.4229 0.024 Uiso 1 1 calc R . .
C6 C 0.0150(4) -0.1044(4) 0.1257(3) 0.0189(8) Uani 1 1 d . . .
H6A H 0.0030 -0.1492 0.1796 0.023 Uiso 1 1 calc R . .
H6B H 0.0549 -0.1532 0.0826 0.023 Uiso 1 1 calc R . .
C5 C 0.2216(4) -0.0311(4) 0.1446(3) 0.0204(9) Uani 1 1 d . . .
H5A H 0.2369 -0.0840 0.0959 0.024 Uiso 1 1 calc R . .
H5B H 0.2513 -0.0668 0.2006 0.024 Uiso 1 1 calc R . .
C4 C 0.2888(4) 0.0780(4) 0.1315(3) 0.0221(9) Uani 1 1 d . . .
H4A H 0.2566 0.1128 0.0757 0.027 Uiso 1 1 calc R . .
H4B H 0.3774 0.0611 0.1253 0.027 Uiso 1 1 calc R . .
C3 C 0.3567(4) 0.0987(4) 0.3210(3) 0.0214(8) Uani 1 1 d . . .
H3A H 0.3914 0.0292 0.2956 0.026 Uiso 1 1 calc R . .
H3B H 0.4261 0.1430 0.3484 0.026 Uiso 1 1 calc R . .
Yb1 Yb 0.0000 0.12666(2) 0.2500 0.01527(12) Uani 1 2 d S T P
I1 I 0.00019(2) 0.29817(3) 0.08983(2) 0.02092(12) Uani 1 1 d . . .
Se1 Se -0.27472(4) 0.18828(4) 0.27367(3) 0.01970(14) Uani 1 1 d . . .
O2 O 0.0912(3) -0.0068(3) 0.1465(2) 0.0197(6) Uani 1 1 d . . .
O1 O 0.1605(3) 0.0123(3) 0.3499(2) 0.0191(6) Uani 1 1 d . . .

loop_
_atom_site_aniso_label
_atom_site_aniso_U_11
_atom_site_aniso_U_22
_atom_site_aniso_U_33
_atom_site_aniso_U_23
_atom_site_aniso_U_13
_atom_site_aniso_U_12
C1 0.0147(18) 0.023(2) 0.0191(18) 0.0030(16) 0.0020(15) 0.0014(16)
C2 0.0139(18) 0.024(2) 0.022(2) -0.0009(17) -0.0038(16) 0.0007(16)
C6 0.0158(19) 0.021(2) 0.0199(19) -0.0040(17) 0.0014(16) -0.0021(16)
C5 0.0127(19) 0.026(2) 0.023(2) -0.0029(17) 0.0019(16) 0.0047(16)
C4 0.0128(18) 0.032(3) 0.021(2) -0.0039(17) 0.0039(15) -0.0022(17)
C3 0.0145(19) 0.024(2) 0.025(2) 0.0038(18) -0.0031(16) -0.0010(17)
Yb1 0.00924(16) 0.01820(18) 0.01842(16) 0.000 0.00129(10) 0.000
I1 0.01729(18) 0.0223(2) 0.02321(18) 0.00234(10) 0.00094(12) 0.00184(10)
Se1 0.0135(2) 0.0212(3) 0.0244(2) -0.00114(16) 0.00004(16) 0.00235(15)
O2 0.0094(13) 0.0230(16) 0.0267(16) -0.0018(13) 0.0016(11) -0.0016(12)
O1 0.0142(14) 0.0237(16) 0.0194(14) 0.0028(12) -0.0001(11) -0.0031(12)

loop_
_atom_type_symbol
_atom_type_description
_atom_type_scat_dispersion_real
_atom_type_scat_dispersion_imag
_atom_type_scat_source
C C 0.0033 0.0016 'International Tables Vol C Tables 4.2.6.8 and 6.1.1.4'
H H 0.0000 0.0000 'International Tables Vol C Tables 4.2.6.8 and 6.1.1.4'
O O 0.0106 0.0060 'International Tables Vol C Tables 4.2.6.8 and 6.1.1.4'
Se Se -0.0929 2.2259 'International Tables Vol C Tables 4.2.6.8 and 6.1.1.4'
I I -0.4742 1.8119 'International Tables Vol C Tables 4.2.6.8 and 6.1.1.4'
Yb Yb -0.3850 5.5486 'International Tables Vol C Tables 4.2.6.8 and 6.1.1.4'

loop_
_geom_angle_atom_site_label_1
_geom_angle_atom_site_label_2
_geom_angle_atom_site_label_3
_geom_angle
_geom_angle_site_symmetry_1
_geom_angle_site_symmetry_3
O1 C1 C6 109.1(3) . 2
O1 C2 C3 109.6(3) . .
O2 C6 C1 107.4(4) . 2
O2 C5 C4 108.3(4) . .
C5 C4 Se1 114.7(3) . 2
C2 C3 Se1 112.0(3) . 2
I1 Yb1 I1 100.488(19) . 2
Se1 Yb1 I1 73.841(10) 2 .
Se1 Yb1 I1 88.750(11) . .
Se1 Yb1 I1 73.840(10) . 2
Se1 Yb1 I1 88.750(11) 2 2
Se1 Yb1 Se1 152.86(2) 2 .
O2 Yb1 I1 84.37(8) 2 2
O2 Yb1 I1 84.37(8) . .
O2 Yb1 I1 156.12(7) . 2
O2 Yb1 I1 156.12(7) 2 .
O2 Yb1 Se1 70.00(7) 2 .
O2 Yb1 Se1 129.91(7) 2 2
O2 Yb1 Se1 129.91(7) . .
O2 Yb1 Se1 70.00(7) . 2
O2 Yb1 O2 100.69(15) 2 .
O2 Yb1 O1 64.99(9) . 2
O2 Yb1 O1 76.42(10) 2 2
O2 Yb1 O1 76.42(10) . .
O2 Yb1 O1 64.99(9) 2 .
O1 Yb1 I1 84.92(7) . 2
O1 Yb1 I1 138.38(7) . .
O1 Yb1 I1 84.91(7) 2 .
O1 Yb1 I1 138.38(7) 2 2
O1 Yb1 Se1 64.99(7) . 2
O1 Yb1 Se1 131.64(7) . .
O1 Yb1 Se1 65.00(7) 2 .
O1 Yb1 Se1 131.64(7) 2 2
O1 Yb1 O1 117.98(14) 2 .
C4 Se1 C3 97.6(2) 2 2
C4 Se1 Yb1 92.37(13) 2 .
C3 Se1 Yb1 100.87(13) 2 .
C6 O2 Yb1 113.9(2) . .
C5 O2 C6 112.7(3) . .
C5 O2 Yb1 124.3(3) . .
C1 O1 C2 109.4(3) . .
C1 O1 Yb1 114.8(2) . .
C2 O1 Yb1 121.3(3) . .

loop_
_geom_bond_atom_site_label_1
_geom_bond_atom_site_label_2
_geom_bond_distance
_geom_bond_site_symmetry_2
C1 C6 1.502(6) 2
C1 O1 1.437(5) .
C2 C3 1.511(6) .
C2 O1 1.449(5) .
C6 C1 1.502(6) 2
C6 O2 1.444(5) .
C5 C4 1.499(7) .
C5 O2 1.443(5) .
C4 Se1 1.956(5) 2
C3 Se1 1.962(5) 2
Yb1 I1 3.1699(5) 2
Yb1 I1 3.1699(5) .
Yb1 Se1 3.1036(7) 2
Yb1 Se1 3.1036(7) .
Yb1 O2 2.472(3) .
Yb1 O2 2.472(3) 2
Yb1 O1 2.624(3) .
Yb1 O1 2.624(3) 2
Se1 C4 1.956(5) 2
Se1 C3 1.962(5) 2

loop_
_geom_torsion_atom_site_label_1
_geom_torsion_atom_site_label_2
_geom_torsion_atom_site_label_3
_geom_torsion_atom_site_label_4
_geom_torsion
_geom_torsion_site_symmetry_1
_geom_torsion_site_symmetry_4
C1 C6 O2 C5 -153.3(3) 2 .
C1 C6 O2 Yb1 57.9(4) 2 .
C6 C1 O1 C2 171.7(3) 2 .
C6 C1 O1 Yb1 31.4(4) 2 .
C4 C5 O2 C6 158.2(3) . .
C4 C5 O2 Yb1 -56.9(4) . .
C3 C2 O1 C1 153.8(4) . .
C3 C2 O1 Yb1 -68.9(4) . .
O2 C5 C4 Se1 62.9(4) . 2
O1 C2 C3 Se1 52.7(4) . 2
